data_7116266
loop_
_publ_author_name
'Patil, Rahul S.'
'Kumari, Harshita'
'Barnes, Charles L.'
'Atwood, Jerry L.'

_publ_section_title
;
 Engineering supramolecular organic frameworks (SOFs) of
 C-alkylpyrogallol[4]arene with bipyridine-based spacers.
;
_journal_issue 12
_journal_name_full 'Chemical communications (Cambridge, England)'
_journal_page_first 2304
_journal_page_last 2307
_journal_paper_doi 10.1039/c4cc08388a
_journal_volume 51
_journal_year 2015
_chemical_formula_moiety 'C32 H32 O12, 4(C12 H8 N2), C2 H3 N, C3 H6 O'
_chemical_formula_sum 'C85 H73 N9 O13'
_chemical_formula_weight 1428.52
_chemical_name_common 'PgC3, bpa, Acetone, MeCN'
_chemical_name_systematic 'c-pyrogallol[4]arene, 1,2-Bis(4-pyridyl)acetylene, Acetone, acetonitrile'
_space_group_crystal_system monoclinic
_space_group_IT_number 15
_space_group_name_Hall '-C 2yc'
_space_group_name_H-M_alt 'C 1 2/c 1'
_symmetry_space_group_name_Hall '-C 2yc'
_symmetry_space_group_name_H-M 'C 1 2/c 1'
_atom_sites_solution_hydrogens geom
_audit_creation_method SHELXL-2014/7
_audit_update_record
;
2014-12-04 deposited with the CCDC.
2014-12-18 downloaded from the CCDC.
;
_cell_angle_alpha 90
_cell_angle_beta 107.332(2)
_cell_angle_gamma 90
_cell_formula_units_Z 4
_cell_length_a 20.8301(9)
_cell_length_b 12.6507(6)
_cell_length_c 29.0453(13)
_cell_measurement_reflns_used 9044
_cell_measurement_temperature 100(2)
_cell_measurement_theta_max 72.1
_cell_measurement_theta_min 3.2
_cell_volume 7306.4(6)
_computing_cell_refinement 'APEX2 (Bruker AXS, 2008)'
_computing_data_collection 'APEX2 (Bruker AXS, 2008)'
_computing_data_reduction 'APEX2 (Bruker AXS, 2008)'
_computing_molecular_graphics 'X-SEED, Barbour, 2001'
_computing_publication_material 'CIFTAB (Sheldrick, 2013)'
_computing_structure_refinement 'SHELXL-2013 (Sheldrick, 2013)'
_computing_structure_solution 'SHELXS-2013 (Sheldrick, 2013)'
_diffrn_ambient_temperature 100(2)
_diffrn_measured_fraction_theta_full 0.971
_diffrn_measured_fraction_theta_max 0.932
_diffrn_measurement_device_type 'Bruker APEXII CCD area detector'
_diffrn_measurement_method 'omega and phi scans'
_diffrn_radiation_type CuK\a
_diffrn_radiation_wavelength 1.54178
_diffrn_reflns_av_R_equivalents 0.0543
_diffrn_reflns_av_unetI/netI 0.0348
_diffrn_reflns_Laue_measured_fraction_full 0.971
_diffrn_reflns_Laue_measured_fraction_max 0.932
_diffrn_reflns_limit_h_max 24
_diffrn_reflns_limit_h_min -23
_diffrn_reflns_limit_k_max 14
_diffrn_reflns_limit_k_min -14
_diffrn_reflns_limit_l_max 34
_diffrn_reflns_limit_l_min -33
_diffrn_reflns_number 85877
_diffrn_reflns_point_group_measured_fraction_full 0.971
_diffrn_reflns_point_group_measured_fraction_max 0.932
_diffrn_reflns_theta_full 67.679
_diffrn_reflns_theta_max 72.274
_diffrn_reflns_theta_min 3.188
_diffrn_source 'Incoatec micro-focus Cu tube'
_diffrn_standards_decay_% 0.0
_exptl_absorpt_coefficient_mu 0.723
_exptl_absorpt_correction_T_max 0.97
_exptl_absorpt_correction_T_min 0.79
_exptl_absorpt_correction_type multi-scan
_exptl_absorpt_process_details
;
 Data were corrected for decay and absorption using the program TWINABS
 (Bruker (2001). TWINABS. Bruker AXS, Inc, Madison, Wisconsin, USA)
;
_exptl_crystal_colour Colourless
_exptl_crystal_density_diffrn 1.299
_exptl_crystal_description Plate
_exptl_crystal_F_000 3000
_exptl_crystal_size_max 0.250
_exptl_crystal_size_mid 0.200
_exptl_crystal_size_min 0.050
_refine_diff_density_max 0.523
_refine_diff_density_min -0.411
_refine_diff_density_rms 0.071
_refine_ls_extinction_method none
_refine_ls_goodness_of_fit_ref 1.105
_refine_ls_hydrogen_treatment constr
_refine_ls_matrix_type full
_refine_ls_number_parameters 551
_refine_ls_number_reflns 6722
_refine_ls_number_restraints 42
_refine_ls_restrained_S_all 1.103
_refine_ls_R_factor_all 0.0618
_refine_ls_R_factor_gt 0.0563
_refine_ls_shift/su_max 0.000
_refine_ls_shift/su_mean 0.000
_refine_ls_structure_factor_coef Fsqd
_refine_ls_weighting_details 'w=1/[\s^2^(Fo^2^)+(0.0587P)^2^+13.9420P] where P=(Fo^2^+2Fc^2^)/3'
_refine_ls_weighting_scheme calc
_refine_ls_wR_factor_ref 0.1445
_reflns_Friedel_coverage 0.000
_reflns_number_gt 6225
_reflns_number_total 6722
_reflns_threshold_expression 'I > 2\s(I)'
_cod_data_source_file c4cc08388a2.cif
_cod_data_source_block RSP272b2
_cod_depositor_comments 'Adding full bibliography for 7116263--7116266.cif.'
_cod_database_code 7116266
_shelx_shelxl_version_number 2014/7
_shelx_space_group_comment
;
The symmetry employed for this shelxl refinement is uniquely defined
by the following loop, which should always be used as a source of
symmetry information in preference to the above space-group names.
They are only intended as comments.
;
_shelx_estimated_absorpt_t_min 0.840
_shelx_estimated_absorpt_t_max 0.965
_refine_ls_wr_f)ctor_gt 0.1408

loop_
_space_group_symop_operation_xyz
'x, y, z'
'-x, y, -z+1/2'
'x+1/2, y+1/2, z'
'-x+1/2, y+1/2, -z+1/2'
'-x, -y, -z'
'x, -y, z-1/2'
'-x+1/2, -y+1/2, -z'
'x+1/2, -y+1/2, z-1/2'

loop_
_atom_site_label
_atom_site_type_symbol
_atom_site_fract_x
_atom_site_fract_y
_atom_site_fract_z
_atom_site_U_iso_or_equiv
_atom_site_adp_type
_atom_site_occupancy
_atom_site_site_symmetry_order
_atom_site_calc_flag
_atom_site_refinement_flags_posn
_atom_site_refinement_flags_adp
_atom_site_refinement_flags_occupancy
_atom_site_disorder_assembly
_atom_site_disorder_group
O1A O 0.29610(7) 0.02252(10) 0.27283(5) 0.0235(3) Uani 1 1 d . . . . .
H1A H 0.3135 -0.0015 0.3007 0.028 Uiso 1 1 calc R U . . .
C1A C 0.37003(9) -0.17789(14) 0.21182(6) 0.0180(4) Uani 1 1 d . . . . .
H2 H 0.3892 -0.2466 0.2168 0.022 Uiso 1 1 calc R U . . .
O2A O 0.28973(7) 0.12287(10) 0.18967(5) 0.0239(3) Uani 1 1 d . . . . .
H2A H 0.3067 0.1607 0.2140 0.029 Uiso 1 1 calc R U . . .
C2A C 0.34933(9) -0.13174(14) 0.24871(6) 0.0184(4) Uani 1 1 d . . . . .
O3A O 0.32891(7) 0.02542(10) 0.11885(5) 0.0251(3) Uani 1 1 d . . . . .
H3A H 0.3189 0.0890 0.1215 0.030 Uiso 1 1 calc R U . . .
C3A C 0.32160(9) -0.03020(14) 0.24097(7) 0.0188(4) Uani 1 1 d . . . . .
O4A O 0.41250(7) -0.00936(11) 0.06466(5) 0.0245(3) Uani 1 1 d . . . . .
H4A H 0.3818 0.0038 0.0771 0.029 Uiso 1 1 calc R U . . .
C4A C 0.31598(9) 0.02299(14) 0.19789(7) 0.0192(4) Uani 1 1 d . . . . .
O5A O 0.54066(7) 0.05271(11) 0.06920(5) 0.0286(3) Uani 1 1 d . . . . .
H5A H 0.5036 0.0749 0.0513 0.034 Uiso 1 1 calc R U . . .
C5A C 0.33641(9) -0.02595(14) 0.16180(6) 0.0192(4) Uani 1 1 d . . . . .
O6A O 0.64986(7) -0.03379(11) 0.13348(5) 0.0234(3) Uani 1 1 d . . . . .
H6A H 0.6470 0.0204 0.1163 0.028 Uiso 1 1 calc R U . . .
C6A C 0.36376(9) -0.12770(14) 0.16810(6) 0.0180(4) Uani 1 1 d . . . . .
C7A C 0.38806(9) -0.17702(14) 0.12833(6) 0.0194(4) Uani 1 1 d . . . . .
H7A H 0.3563 -0.1536 0.0969 0.023 Uiso 1 1 calc R U . . .
C8A C 0.51526(9) -0.17612(14) 0.16325(6) 0.0186(4) Uani 1 1 d . . . . .
H8A H 0.5103 -0.2283 0.1854 0.022 Uiso 1 1 calc R U . . .
C9A C 0.45754(10) -0.13573(14) 0.12996(6) 0.0190(4) Uani 1 1 d . . . . .
C10A C 0.46576(10) -0.05677(15) 0.09848(6) 0.0205(4) Uani 1 1 d . . . . .
C11A C 0.52952(10) -0.02304(14) 0.09942(7) 0.0213(4) Uani 1 1 d . . . . .
C12A C 0.58626(10) -0.06625(14) 0.13250(7) 0.0200(4) Uani 1 1 d . . . . .
C13A C 0.57965(9) -0.14329(14) 0.16530(6) 0.0188(4) Uani 1 1 d . . . . .
C14A C 0.64170(9) -0.18678(14) 0.20307(6) 0.0192(4) Uani 1 1 d . . . . .
H14A H 0.6816 -0.1682 0.1923 0.023 Uiso 1 1 calc R U . . .
C15A C 0.38665(10) -0.29850(15) 0.12851(7) 0.0232(4) Uani 1 1 d . . . . .
H15A H 0.4166 -0.3247 0.1592 0.035 Uiso 1 1 calc R U . . .
H15B H 0.4018 -0.3254 0.1018 0.035 Uiso 1 1 calc R U . . .
H15C H 0.3407 -0.3229 0.1247 0.035 Uiso 1 1 calc R U . . .
C16A C 0.64012(10) -0.30758(14) 0.20683(7) 0.0224(4) Uani 1 1 d . . . . .
H16A H 0.6800 -0.3318 0.2321 0.034 Uiso 1 1 calc R U . . .
H16B H 0.6398 -0.3390 0.1759 0.034 Uiso 1 1 calc R U . . .
H16C H 0.5996 -0.3292 0.2149 0.034 Uiso 1 1 calc R U . . .
N1B N 0.34814(9) 0.24753(14) 0.27041(6) 0.0295(4) Uani 1 1 d . . . . .
C1B C 0.39818(12) 0.22229(17) 0.31000(8) 0.0312(5) Uani 1 1 d . . . . .
H1B H 0.4162 0.1528 0.3124 0.037 Uiso 1 1 calc R U . . .
N2B N 0.46482(10) 0.80601(15) 0.50467(7) 0.0352(4) Uani 1 1 d . . . . .
C2B C 0.42502(12) 0.29209(17) 0.34752(8) 0.0322(5) Uani 1 1 d . . . . .
H2B H 0.4614 0.2714 0.3745 0.039 Uiso 1 1 calc R U . . .
C3B C 0.39767(11) 0.39326(16) 0.34504(8) 0.0283(4) Uani 1 1 d . . . . .
C4B C 0.34504(11) 0.41930(17) 0.30431(8) 0.0300(5) Uani 1 1 d . . . . .
H4B H 0.3244 0.4870 0.3014 0.036 Uiso 1 1 calc R U . . .
C5B C 0.32335(11) 0.34497(17) 0.26822(8) 0.0300(5) Uani 1 1 d . . . . .
H5B H 0.2886 0.3646 0.2401 0.036 Uiso 1 1 calc R U . . .
C6B C 0.41980(11) 0.47056(17) 0.38264(8) 0.0305(5) Uani 1 1 d . . . . .
C7B C 0.43293(12) 0.54192(17) 0.41111(8) 0.0319(5) Uani 1 1 d . . . . .
C8B C 0.50919(12) 0.72617(19) 0.51237(8) 0.0361(5) Uani 1 1 d . . . . .
H8B H 0.5478 0.7300 0.5398 0.043 Uiso 1 1 calc R U . . .
C9B C 0.50193(12) 0.63864(18) 0.48274(9) 0.0355(5) Uani 1 1 d . . . . .
H9B H 0.5353 0.5849 0.4893 0.043 Uiso 1 1 calc R U . . .
C10B C 0.44466(12) 0.63095(17) 0.44311(8) 0.0308(5) Uani 1 1 d . . . . .
C11B C 0.39928(13) 0.71426(18) 0.43469(8) 0.0358(5) Uani 1 1 d . . . . .
H11B H 0.3601 0.7129 0.4076 0.043 Uiso 1 1 calc R U . . .
C12B C 0.41167(13) 0.79923(18) 0.46609(8) 0.0367(5) Uani 1 1 d . . . . .
H12B H 0.3803 0.8558 0.4596 0.044 Uiso 1 1 calc R U . . .
N1C N 0.31998(8) 0.86218(13) -0.08591(6) 0.0244(4) Uani 1 1 d D . . . .
C1C C 0.33793(12) 0.86455(17) -0.03778(7) 0.0302(5) Uani 1 1 d D . . . .
H1C H 0.3543 0.9291 -0.0219 0.036 Uiso 1 1 calc R U . . .
C2C C 0.33393(12) 0.77768(18) -0.00990(8) 0.0331(5) Uani 1 1 d D . . . .
H2C H 0.3468 0.7832 0.0243 0.040 Uiso 1 1 calc R U . . .
C3C C 0.31087(10) 0.68240(16) -0.03241(8) 0.0276(4) Uani 1 1 d D . . . .
C4C C 0.29197(10) 0.67923(16) -0.08272(8) 0.0276(4) Uani 1 1 d D . . . .
H4C H 0.2760 0.6156 -0.0996 0.033 Uiso 1 1 calc R U . . .
C5C C 0.29699(10) 0.77085(16) -0.10747(7) 0.0255(4) Uani 1 1 d D . . . .
H5C H 0.2833 0.7685 -0.1417 0.031 Uiso 1 1 calc R U . . .
C6C C 0.30837(13) 0.58970(19) -0.00451(9) 0.0378(5) Uani 1 1 d . . . . .
C7C C 0.30803(17) 0.5141(2) 0.01994(11) 0.0539(8) Uani 1 1 d . . . . .
N2C N 0.2925(3) 0.2220(3) 0.08886(16) 0.0340(11) Uani 0.480(4) 1 d D . P A 1
C9C C 0.2946(4) 0.3152(7) 0.1106(3) 0.069(5) Uani 0.480(4) 1 d D . P A 1
H9C H 0.2952 0.3163 0.1434 0.083 Uiso 0.480(4) 1 calc R U P A 1
C10C C 0.2958(4) 0.4104(8) 0.0875(3) 0.069(5) Uani 0.480(4) 1 d D . P A 1
H10C H 0.2977 0.4752 0.1044 0.083 Uiso 0.480(4) 1 calc R U P A 1
C8C C 0.2943(3) 0.4101(5) 0.0392(2) 0.0312(13) Uani 0.480(4) 1 d D . P A 1
C11C C 0.2912(3) 0.3130(4) 0.01713(18) 0.0488(16) Uani 0.480(4) 1 d D . P A 1
H11C H 0.2896 0.3084 -0.0158 0.059 Uiso 0.480(4) 1 calc R U P A 1
C12C C 0.2904(3) 0.2226(4) 0.04339(17) 0.0487(16) Uani 0.480(4) 1 d D . P A 1
H12C H 0.2881 0.1565 0.0275 0.058 Uiso 0.480(4) 1 calc R U P A 1
N1D N 0.4521(3) 0.1835(5) 0.1960(3) 0.085(2) Uani 0.5 1 d . . P . .
C1D C 0.4724(3) 0.1118(4) 0.2207(2) 0.0479(13) Uani 0.5 1 d . . P . .
C2D C 0.5000 0.0238(3) 0.2500 0.0383(7) Uani 1 2 d S T P . .
O1E O 0.5000 -0.4006(2) 0.2500 0.0621(8) Uani 1 2 d S T P . .
C1E C 0.5000 -0.4915(3) 0.2500 0.0744(17) Uani 1 2 d S T P . .
N2 N 0.3283(2) 0.2387(3) 0.10542(15) 0.0347(11) Uani 0.520(4) 1 d D . P A 2
C9 C 0.2857(3) 0.3169(6) 0.1093(3) 0.0311(19) Uiso 0.520(4) 1 d D . P A 2
H9 H 0.2580 0.3065 0.1296 0.037 Uiso 0.520(4) 1 calc R U P A 2
C10 C 0.2814(3) 0.4113(6) 0.0846(2) 0.0274(17) Uani 0.520(4) 1 d D . P A 2
H10 H 0.2508 0.4645 0.0877 0.033 Uiso 0.520(4) 1 calc R U P A 2
C8 C 0.3224(3) 0.4277(4) 0.05501(18) 0.0291(12) Uani 0.520(4) 1 d D . P A 2
C11 C 0.3663(2) 0.3485(3) 0.05192(16) 0.0400(12) Uani 0.520(4) 1 d D . P A 2
H11 H 0.3953 0.3572 0.0324 0.048 Uiso 0.520(4) 1 calc R U P A 2
C12 C 0.3675(2) 0.2557(3) 0.07767(17) 0.0431(13) Uani 0.520(4) 1 d D . P A 2
H12 H 0.3981 0.2017 0.0753 0.052 Uiso 0.520(4) 1 calc R U P A 2
C2E C 0.4485(4) -0.5566(5) 0.2108(3) 0.176(4) Uani 1 1 d . . . . .
H2E1 H 0.4570 -0.6322 0.2173 0.263 Uiso 1 1 calc R U . . .
H2E2 H 0.4029 -0.5395 0.2114 0.263 Uiso 1 1 calc R U . . .
H2E3 H 0.4531 -0.5395 0.1791 0.263 Uiso 1 1 calc R U . . .

loop_
_atom_site_aniso_label
_atom_site_aniso_U_11
_atom_site_aniso_U_22
_atom_site_aniso_U_33
_atom_site_aniso_U_23
_atom_site_aniso_U_13
_atom_site_aniso_U_12
O1A 0.0327(8) 0.0176(7) 0.0229(7) -0.0019(5) 0.0126(6) 0.0026(5)
C1A 0.0205(9) 0.0122(8) 0.0209(9) -0.0014(7) 0.0056(7) -0.0012(6)
O2A 0.0330(8) 0.0142(7) 0.0253(7) -0.0005(5) 0.0102(6) 0.0044(5)
C2A 0.0206(9) 0.0136(9) 0.0208(9) -0.0023(7) 0.0060(7) -0.0039(7)
O3A 0.0389(8) 0.0159(7) 0.0226(7) 0.0043(5) 0.0124(6) 0.0071(6)
C3A 0.0203(9) 0.0154(9) 0.0214(9) -0.0044(7) 0.0075(7) -0.0028(7)
O4A 0.0269(7) 0.0240(7) 0.0222(6) 0.0058(5) 0.0067(5) 0.0052(5)
C4A 0.0212(9) 0.0118(9) 0.0249(9) -0.0007(7) 0.0074(7) 0.0003(7)
O5A 0.0303(8) 0.0271(8) 0.0283(7) 0.0139(6) 0.0085(6) 0.0008(6)
C5A 0.0227(9) 0.0162(9) 0.0183(8) 0.0010(7) 0.0055(7) -0.0026(7)
O6A 0.0260(7) 0.0209(7) 0.0251(7) 0.0072(5) 0.0102(5) 0.0006(5)
C6A 0.0196(9) 0.0141(9) 0.0199(8) -0.0030(7) 0.0054(7) -0.0019(7)
C7A 0.0248(10) 0.0150(9) 0.0183(8) -0.0021(7) 0.0062(7) 0.0007(7)
C8A 0.0279(10) 0.0117(8) 0.0181(8) -0.0007(7) 0.0097(7) 0.0018(7)
C9A 0.0270(10) 0.0134(9) 0.0177(8) -0.0034(7) 0.0085(7) 0.0016(7)
C10A 0.0268(10) 0.0170(9) 0.0173(8) -0.0004(7) 0.0059(7) 0.0039(7)
C11A 0.0300(10) 0.0155(9) 0.0197(9) 0.0031(7) 0.0095(8) 0.0011(7)
C12A 0.0245(10) 0.0161(9) 0.0213(9) 0.0001(7) 0.0097(7) 0.0006(7)
C13A 0.0274(10) 0.0118(8) 0.0187(8) -0.0021(7) 0.0091(7) 0.0028(7)
C14A 0.0241(9) 0.0141(9) 0.0213(9) 0.0015(7) 0.0098(7) 0.0022(7)
C15A 0.0294(10) 0.0153(9) 0.0254(9) -0.0057(7) 0.0089(8) -0.0011(7)
C16A 0.0305(10) 0.0149(9) 0.0224(9) 0.0007(7) 0.0089(8) 0.0052(7)
N1B 0.0365(10) 0.0211(9) 0.0321(9) -0.0047(7) 0.0120(8) -0.0036(7)
C1B 0.0422(13) 0.0194(10) 0.0336(11) -0.0014(8) 0.0137(9) 0.0021(8)
N2B 0.0421(11) 0.0268(10) 0.0396(10) -0.0091(8) 0.0165(9) -0.0063(8)
C2B 0.0405(12) 0.0255(11) 0.0290(10) -0.0001(8) 0.0082(9) 0.0033(9)
C3B 0.0360(12) 0.0208(10) 0.0292(10) -0.0039(8) 0.0116(9) -0.0038(8)
C4B 0.0343(12) 0.0190(10) 0.0350(11) -0.0038(8) 0.0078(9) -0.0005(8)
C5B 0.0310(11) 0.0221(10) 0.0340(11) -0.0026(8) 0.0055(9) -0.0009(8)
C6B 0.0380(12) 0.0229(11) 0.0286(10) -0.0009(9) 0.0067(9) 0.0013(8)
C7B 0.0402(13) 0.0248(11) 0.0280(10) -0.0017(9) 0.0058(9) 0.0007(9)
C8B 0.0378(13) 0.0337(12) 0.0355(12) -0.0096(10) 0.0087(10) -0.0064(9)
C9B 0.0376(13) 0.0290(12) 0.0393(12) -0.0062(9) 0.0104(10) -0.0011(9)
C10B 0.0413(13) 0.0232(11) 0.0278(10) -0.0042(8) 0.0100(9) -0.0023(9)
C11B 0.0474(14) 0.0302(12) 0.0279(11) -0.0026(9) 0.0084(10) 0.0017(10)
C12B 0.0504(14) 0.0261(11) 0.0355(12) -0.0027(9) 0.0157(10) 0.0028(10)
N1C 0.0286(9) 0.0201(8) 0.0263(8) 0.0041(7) 0.0111(7) 0.0014(6)
C1C 0.0440(13) 0.0219(10) 0.0270(10) -0.0002(8) 0.0142(9) -0.0007(9)
C2C 0.0500(14) 0.0289(11) 0.0233(10) 0.0028(8) 0.0155(9) 0.0032(10)
C3C 0.0299(11) 0.0240(10) 0.0333(11) 0.0086(8) 0.0164(9) 0.0049(8)
C4C 0.0266(11) 0.0220(10) 0.0334(11) 0.0011(8) 0.0079(8) -0.0022(8)
C5C 0.0240(10) 0.0272(11) 0.0241(9) 0.0030(8) 0.0053(8) -0.0003(8)
C6C 0.0474(14) 0.0276(12) 0.0472(13) 0.0126(10) 0.0277(11) 0.0102(10)
C7C 0.083(2) 0.0320(14) 0.0682(18) 0.0253(13) 0.0555(17) 0.0246(13)
N2C 0.053(3) 0.020(2) 0.031(2) 0.0039(18) 0.015(2) 0.003(2)
C9C 0.159(13) 0.022(3) 0.052(5) 0.015(3) 0.072(6) 0.017(4)
C10C 0.151(11) 0.021(5) 0.038(5) -0.006(4) 0.034(6) -0.004(6)
C8C 0.038(4) 0.022(3) 0.035(3) 0.007(2) 0.012(3) 0.005(2)
C11C 0.093(5) 0.026(3) 0.030(3) 0.007(2) 0.024(3) 0.004(3)
C12C 0.094(5) 0.020(2) 0.031(3) 0.002(2) 0.018(3) 0.001(3)
N1D 0.056(3) 0.057(4) 0.144(6) 0.043(4) 0.033(4) 0.000(3)
C1D 0.037(3) 0.036(3) 0.074(4) 0.007(3) 0.022(3) -0.003(2)
C2D 0.0323(17) 0.0281(17) 0.053(2) 0.000 0.0099(15) 0.000
O1E 0.077(2) 0.0440(18) 0.072(2) 0.000 0.0315(17) 0.000
C1E 0.098(4) 0.033(2) 0.130(5) 0.000 0.092(4) 0.000
N2 0.053(3) 0.023(2) 0.035(2) 0.0102(18) 0.025(2) 0.007(2)
C10 0.030(2) 0.022(4) 0.037(4) 0.010(3) 0.022(2) 0.011(2)
C8 0.043(4) 0.016(2) 0.031(3) 0.006(2) 0.017(2) 0.003(2)
C11 0.059(3) 0.027(2) 0.049(3) 0.0127(19) 0.039(2) 0.012(2)
C12 0.063(3) 0.023(2) 0.058(3) 0.014(2) 0.041(3) 0.016(2)
C2E 0.204(7) 0.098(4) 0.287(10) -0.073(5) 0.169(7) -0.080(4)

loop_
_atom_type_symbol
_atom_type_description
_atom_type_scat_dispersion_real
_atom_type_scat_dispersion_imag
_atom_type_scat_source
C C 0.0181 0.0091 'International Tables Vol C Tables 4.2.6.8 and 6.1.1.4'
H H 0.0000 0.0000 'International Tables Vol C Tables 4.2.6.8 and 6.1.1.4'
N N 0.0311 0.0180 'International Tables Vol C Tables 4.2.6.8 and 6.1.1.4'
O O 0.0492 0.0322 'International Tables Vol C Tables 4.2.6.8 and 6.1.1.4'

loop_
_geom_angle_atom_site_label_1
_geom_angle_atom_site_label_2
_geom_angle_atom_site_label_3
_geom_angle
_geom_angle_site_symmetry_1
_geom_angle_site_symmetry_3
C3A O1A H1A 109.5 . .
C6A C1A C2A 122.91(17) . .
C6A C1A H2 118.5 . .
C2A C1A H2 118.5 . .
C4A O2A H2A 109.5 . .
C1A C2A C3A 117.88(16) . .
C1A C2A C14A 122.17(16) . 2_655
C3A C2A C14A 119.92(16) . 2_655
C5A O3A H3A 109.5 . .
O1A C3A C4A 115.18(16) . .
O1A C3A C2A 124.27(16) . .
C4A C3A C2A 120.51(17) . .
C10A O4A H4A 109.5 . .
O2A C4A C5A 118.43(16) . .
O2A C4A C3A 121.61(16) . .
C5A C4A C3A 119.96(17) . .
C11A O5A H5A 109.5 . .
O3A C5A C4A 119.80(16) . .
O3A C5A C6A 119.11(16) . .
C4A C5A C6A 121.09(17) . .
C12A O6A H6A 109.5 . .
C1A C6A C5A 117.64(16) . .
C1A C6A C7A 122.85(16) . .
C5A C6A C7A 119.45(16) . .
C6A C7A C9A 111.21(14) . .
C6A C7A C15A 113.28(15) . .
C9A C7A C15A 111.16(15) . .
C6A C7A H7A 106.9 . .
C9A C7A H7A 106.9 . .
C15A C7A H7A 106.9 . .
C13A C8A C9A 122.82(17) . .
C13A C8A H8A 118.6 . .
C9A C8A H8A 118.6 . .
C8A C9A C10A 117.79(17) . .
C8A C9A C7A 120.62(16) . .
C10A C9A C7A 121.59(16) . .
O4A C10A C11A 116.22(16) . .
O4A C10A C9A 123.12(17) . .
C11A C10A C9A 120.65(17) . .
O5A C11A C10A 123.25(17) . .
O5A C11A C12A 116.55(17) . .
C10A C11A C12A 120.20(17) . .
O6A C12A C11A 120.63(16) . .
O6A C12A C13A 118.84(16) . .
C11A C12A C13A 120.53(17) . .
C8A C13A C12A 117.98(17) . .
C8A C13A C14A 121.55(16) . .
C12A C13A C14A 120.44(16) . .
C2A C14A C13A 109.95(14) 2_655 .
C2A C14A C16A 112.90(15) 2_655 .
C13A C14A C16A 112.26(15) . .
C2A C14A H14A 107.1 2_655 .
C13A C14A H14A 107.1 . .
C16A C14A H14A 107.1 . .
C7A C15A H15A 109.5 . .
C7A C15A H15B 109.5 . .
H15A C15A H15B 109.5 . .
C7A C15A H15C 109.5 . .
H15A C15A H15C 109.5 . .
H15B C15A H15C 109.5 . .
C14A C16A H16A 109.5 . .
C14A C16A H16B 109.5 . .
H16A C16A H16B 109.5 . .
C14A C16A H16C 109.5 . .
H16A C16A H16C 109.5 . .
H16B C16A H16C 109.5 . .
C5B N1B C1B 116.95(18) . .
N1B C1B C2B 123.5(2) . .
N1B C1B H1B 118.3 . .
C2B C1B H1B 118.3 . .
C12B N2B C8B 116.97(19) . .
C1B C2B C3B 118.8(2) . .
C1B C2B H2B 120.6 . .
C3B C2B H2B 120.6 . .
C4B C3B C2B 117.87(19) . .
C4B C3B C6B 118.59(19) . .
C2B C3B C6B 123.5(2) . .
C5B C4B C3B 118.8(2) . .
C5B C4B H4B 120.6 . .
C3B C4B H4B 120.6 . .
N1B C5B C4B 124.1(2) . .
N1B C5B H5B 118.0 . .
C4B C5B H5B 118.0 . .
C7B C6B C3B 173.0(2) . .
C6B C7B C10B 176.1(3) . .
N2B C8B C9B 123.8(2) . .
N2B C8B H8B 118.1 . .
C9B C8B H8B 118.1 . .
C8B C9B C10B 118.6(2) . .
C8B C9B H9B 120.7 . .
C10B C9B H9B 120.7 . .
C11B C10B C9B 117.6(2) . .
C11B C10B C7B 120.4(2) . .
C9B C10B C7B 121.9(2) . .
C12B C11B C10B 119.4(2) . .
C12B C11B H11B 120.3 . .
C10B C11B H11B 120.3 . .
N2B C12B C11B 123.6(2) . .
N2B C12B H12B 118.2 . .
C11B C12B H12B 118.2 . .
C5C N1C C1C 117.42(17) . .
N1C C1C C2C 123.3(2) . .
N1C C1C H1C 118.4 . .
C2C C1C H1C 118.4 . .
C1C C2C C3C 119.19(19) . .
C1C C2C H2C 120.4 . .
C3C C2C H2C 120.4 . .
C2C C3C C4C 117.93(18) . .
C2C C3C C6C 120.6(2) . .
C4C C3C C6C 121.4(2) . .
C5C C4C C3C 118.57(19) . .
C5C C4C H4C 120.7 . .
C3C C4C H4C 120.7 . .
N1C C5C C4C 123.63(18) . .
N1C C5C H5C 118.2 . .
C4C C5C H5C 118.2 . .
C7C C6C C3C 177.8(3) . .
C6C C7C C8 167.8(4) . .
C6C C7C C8C 165.3(4) . .
C12C N2C C9C 117.3(6) . .
N2C C9C C10C 123.0(7) . .
N2C C9C H9C 118.5 . .
C10C C9C H9C 118.5 . .
C9C C10C C8C 119.2(7) . .
C9C C10C H10C 120.4 . .
C8C C10C H10C 120.4 . .
C11C C8C C10C 117.0(6) . .
C11C C8C C7C 126.9(5) . .
C10C C8C C7C 115.2(6) . .
C12C C11C C8C 119.3(5) . .
C12C C11C H11C 120.3 . .
C8C C11C H11C 120.3 . .
N2C C12C C11C 124.2(5) . .
N2C C12C H12C 117.9 . .
C11C C12C H12C 117.9 . .
N1D C1D C2D 177.0(6) . .
N1D C1D C1D 128.2(5) . 2_655
C2D C1D C1D 51.9(3) . 2_655
C1D C2D C1D 76.2(5) 2_655 .
O1E C1E C2E 122.2(3) . 2_655
O1E C1E C2E 122.2(3) . .
C2E C1E C2E 115.7(7) 2_655 .
C12 N2 C9 118.0(5) . .
N2 C9 C10 122.1(7) . .
N2 C9 H9 119.0 . .
C10 C9 H9 119.0 . .
C9 C10 C8 119.4(7) . .
C9 C10 H10 120.3 . .
C8 C10 H10 120.3 . .
C11 C8 C10 118.2(5) . .
C11 C8 C7C 120.0(4) . .
C10 C8 C7C 120.2(5) . .
C8 C11 C12 119.1(4) . .
C8 C11 H11 120.4 . .
C12 C11 H11 120.4 . .
N2 C12 C11 123.3(4) . .
N2 C12 H12 118.4 . .
C11 C12 H12 118.4 . .
C1E C2E H2E1 109.5 . .
C1E C2E H2E2 109.5 . .
H2E1 C2E H2E2 109.5 . .
C1E C2E H2E3 109.5 . .
H2E1 C2E H2E3 109.5 . .
H2E2 C2E H2E3 109.5 . .

loop_
_geom_bond_atom_site_label_1
_geom_bond_atom_site_label_2
_geom_bond_distance
_geom_bond_site_symmetry_2
O1A C3A 1.370(2) .
O1A H1A 0.8400 .
C1A C6A 1.391(3) .
C1A C2A 1.396(3) .
C1A H2 0.9500 .
O2A C4A 1.369(2) .
O2A H2A 0.8400 .
C2A C3A 1.399(3) .
C2A C14A 1.525(2) 2_655
O3A C5A 1.374(2) .
O3A H3A 0.8400 .
C3A C4A 1.395(3) .
O4A C10A 1.381(2) .
O4A H4A 0.8400 .
C4A C5A 1.389(3) .
O5A C11A 1.365(2) .
O5A H5A 0.8400 .
C5A C6A 1.397(3) .
O6A C12A 1.379(2) .
O6A H6A 0.8400 .
C6A C7A 1.526(2) .
C7A C9A 1.526(3) .
C7A C15A 1.537(2) .
C7A H7A 1.0000 .
C8A C13A 1.388(3) .
C8A C9A 1.396(3) .
C8A H8A 0.9500 .
C9A C10A 1.399(3) .
C10A C11A 1.388(3) .
C11A C12A 1.394(3) .
C12A C13A 1.398(3) .
C13A C14A 1.527(3) .
C14A C2A 1.525(2) 2_655
C14A C16A 1.533(2) .
C14A H14A 1.0000 .
C15A H15A 0.9800 .
C15A H15B 0.9800 .
C15A H15C 0.9800 .
C16A H16A 0.9800 .
C16A H16B 0.9800 .
C16A H16C 0.9800 .
N1B C5B 1.331(3) .
N1B C1B 1.340(3) .
C1B C2B 1.385(3) .
C1B H1B 0.9500 .
N2B C12B 1.323(3) .
N2B C8B 1.342(3) .
C2B C3B 1.394(3) .
C2B H2B 0.9500 .
C3B C4B 1.392(3) .
C3B C6B 1.436(3) .
C4B C5B 1.380(3) .
C4B H4B 0.9500 .
C5B H5B 0.9500 .
C6B C7B 1.199(3) .
C7B C10B 1.434(3) .
C8B C9B 1.383(3) .
C8B H8B 0.9500 .
C9B C10B 1.392(3) .
C9B H9B 0.9500 .
C10B C11B 1.388(3) .
C11B C12B 1.383(3) .
C11B H11B 0.9500 .
C12B H12B 0.9500 .
N1C C5C 1.333(3) .
N1C C1C 1.336(3) .
C1C C2C 1.382(3) .
C1C H1C 0.9500 .
C2C C3C 1.387(3) .
C2C H2C 0.9500 .
C3C C4C 1.396(3) .
C3C C6C 1.435(3) .
C4C C5C 1.384(3) .
C4C H4C 0.9500 .
C5C H5C 0.9500 .
C6C C7C 1.193(3) .
C7C C8 1.463(6) .
C7C C8C 1.489(6) .
N2C C12C 1.308(6) .
N2C C9C 1.332(9) .
C9C C10C 1.381(10) .
C9C H9C 0.9500 .
C10C C8C 1.395(10) .
C10C H10C 0.9500 .
C8C C11C 1.378(7) .
C11C C12C 1.377(6) .
C11C H11C 0.9500 .
C12C H12C 0.9500 .
N1D C1D 1.156(8) .
C1D C2D 1.415(6) .
C1D C1D 1.746(12) 2_655
C2D C1D 1.415(6) 2_655
O1E C1E 1.149(5) .
C1E C2E 1.548(7) 2_655
C1E C2E 1.548(7) .
N2 C12 1.326(6) .
N2 C9 1.356(8) .
C9 C10 1.382(9) .
C9 H9 0.9500 .
C10 C8 1.397(8) .
C10 H10 0.9500 .
C8 C11 1.377(7) .
C11 C12 1.388(6) .
C11 H11 0.9500 .
C12 H12 0.9500 .
C2E H2E1 0.9800 .
C2E H2E2 0.9800 .
C2E H2E3 0.9800 .

loop_
_geom_torsion_atom_site_label_1
_geom_torsion_atom_site_label_2
_geom_torsion_atom_site_label_3
_geom_torsion_atom_site_label_4
_geom_torsion
_geom_torsion_site_symmetry_1
_geom_torsion_site_symmetry_4
C6A C1A C2A C3A -0.5(3) . .
C6A C1A C2A C14A -178.35(17) . 2_655
C1A C2A C3A O1A 176.56(16) . .
C14A C2A C3A O1A -5.5(3) 2_655 .
C1A C2A C3A C4A -0.9(3) . .
C14A C2A C3A C4A 177.02(17) 2_655 .
O1A C3A C4A O2A 3.1(3) . .
C2A C3A C4A O2A -179.25(17) . .
O1A C3A C4A C5A -176.02(16) . .
C2A C3A C4A C5A 1.7(3) . .
O2A C4A C5A O3A -1.1(3) . .
C3A C4A C5A O3A 178.02(17) . .
O2A C4A C5A C6A 179.82(16) . .
C3A C4A C5A C6A -1.1(3) . .
C2A C1A C6A C5A 1.1(3) . .
C2A C1A C6A C7A 178.37(16) . .
O3A C5A C6A C1A -179.36(16) . .
C4A C5A C6A C1A -0.3(3) . .
O3A C5A C6A C7A 3.2(3) . .
C4A C5A C6A C7A -177.68(17) . .
C1A C6A C7A C9A -97.4(2) . .
C5A C6A C7A C9A 79.8(2) . .
C1A C6A C7A C15A 28.6(2) . .
C5A C6A C7A C15A -154.11(17) . .
C13A C8A C9A C10A -1.8(3) . .
C13A C8A C9A C7A 178.19(16) . .
C6A C7A C9A C8A 79.4(2) . .
C15A C7A C9A C8A -47.8(2) . .
C6A C7A C9A C10A -100.61(19) . .
C15A C7A C9A C10A 132.17(17) . .
C8A C9A C10A O4A -178.74(16) . .
C7A C9A C10A O4A 1.3(3) . .
C8A C9A C10A C11A 2.3(3) . .
C7A C9A C10A C11A -177.67(16) . .
O4A C10A C11A O5A 0.2(3) . .
C9A C10A C11A O5A 179.17(17) . .
O4A C10A C11A C12A 179.76(16) . .
C9A C10A C11A C12A -1.2(3) . .
O5A C11A C12A O6A -0.8(3) . .
C10A C11A C12A O6A 179.54(17) . .
O5A C11A C12A C13A 179.13(16) . .
C10A C11A C12A C13A -0.5(3) . .
C9A C8A C13A C12A 0.2(3) . .
C9A C8A C13A C14A 178.27(16) . .
O6A C12A C13A C8A -179.02(16) . .
C11A C12A C13A C8A 1.0(3) . .
O6A C12A C13A C14A 2.8(3) . .
C11A C12A C13A C14A -177.11(16) . .
C8A C13A C14A C2A -79.2(2) . 2_655
C12A C13A C14A C2A 98.85(19) . 2_655
C8A C13A C14A C16A 47.4(2) . .
C12A C13A C14A C16A -134.58(17) . .
C5B N1B C1B C2B -0.8(3) . .
N1B C1B C2B C3B 1.9(3) . .
C1B C2B C3B C4B -0.9(3) . .
C1B C2B C3B C6B 177.5(2) . .
C2B C3B C4B C5B -1.1(3) . .
C6B C3B C4B C5B -179.6(2) . .
C1B N1B C5B C4B -1.4(3) . .
C3B C4B C5B N1B 2.4(3) . .
C12B N2B C8B C9B -0.5(4) . .
N2B C8B C9B C10B -1.5(4) . .
C8B C9B C10B C11B 2.4(3) . .
C8B C9B C10B C7B -179.0(2) . .
C9B C10B C11B C12B -1.5(3) . .
C7B C10B C11B C12B 180.0(2) . .
C8B N2B C12B C11B 1.6(4) . .
C10B C11B C12B N2B -0.6(4) . .
C5C N1C C1C C2C 0.2(3) . .
N1C C1C C2C C3C 0.7(4) . .
C1C C2C C3C C4C -0.7(3) . .
C1C C2C C3C C6C 177.7(2) . .
C2C C3C C4C C5C -0.2(3) . .
C6C C3C C4C C5C -178.54(19) . .
C1C N1C C5C C4C -1.1(3) . .
C3C C4C C5C N1C 1.1(3) . .
C12C N2C C9C C10C -1.3(6) . .
N2C C9C C10C C8C 0.6(3) . .
C9C C10C C8C C11C 0.4(3) . .
C9C C10C C8C C7C -169.6(4) . .
C6C C7C C8C C11C 48.2(16) . .
C6C C7C C8C C10C -143.0(12) . .
C10C C8C C11C C12C -0.6(5) . .
C7C C8C C11C C12C 168.1(5) . .
C9C N2C C12C C11C 1.1(7) . .
C8C C11C C12C N2C -0.1(7) . .
C12 N2 C9 C10 1.4(5) . .
N2 C9 C10 C8 -0.6(3) . .
C9 C10 C8 C11 -0.4(2) . .
C9 C10 C8 C7C 165.3(4) . .
C6C C7C C8 C11 -68.6(17) . .
C6C C7C C8 C10 125.9(15) . .
C10 C8 C11 C12 0.7(5) . .
C7C C8 C11 C12 -165.0(4) . .
C9 N2 C12 C11 -1.1(7) . .
C8 C11 C12 N2 0.1(7) . .
